data_7249304
loop_
_publ_author_name
'Li, Haonan'
'Gao, Chenping'
'Li, Zhibin'
'Guo, Yanchun'
'Cao, Shuxia'
'Zhao, Yufen'

_publ_section_title
;
 Structural insight into imidazopyridines and benzimidazoles: the
 importance of the hydrogen bond, \p-stacking interactions and
 intramolecular charge transfer effect for fluorescence
;
_journal_issue 38
_journal_name_full CrystEngComm
_journal_page_first 5380
_journal_page_last 5392
_journal_paper_doi 10.1039/D4CE00714J
_journal_volume 26
_journal_year 2024
_chemical_formula_moiety 'C14 H8 F3 I N2'
_chemical_formula_sum 'C14 H8 F3 I N2'
_chemical_formula_weight 388.12
_space_group_crystal_system monoclinic
_space_group_IT_number 15
_space_group_name_Hall '-C 2yc'
_space_group_name_H-M_alt 'C 1 2/c 1'
_atom_sites_solution_hydrogens geom
_atom_sites_solution_primary direct
_audit_creation_date 2022-09-21
_audit_creation_method
;
Olex2 1.2
(compiled 2018.05.29 svn.r3508 for OlexSys, GUI svn.r5506)
;
_audit_update_record
;
2022-11-04 deposited with the CCDC.	2024-08-26 downloaded from the CCDC.
;
_cell_angle_alpha 90
_cell_angle_beta 102.0839(13)
_cell_angle_gamma 90
_cell_formula_units_Z 8
_cell_length_a 24.8694(3)
_cell_length_b 7.34027(12)
_cell_length_c 15.1137(2)
_cell_measurement_reflns_used 4280
_cell_measurement_temperature 293(2)
_cell_measurement_theta_max 70.8790
_cell_measurement_theta_min 5.1710
_cell_volume 2697.84(7)
_computing_cell_refinement 'CrysAlisPro 1.171.40.53 (Rigaku OD, 2019)'
_computing_data_collection 'CrysAlisPro 1.171.40.53 (Rigaku OD, 2019)'
_computing_data_reduction 'CrysAlisPro 1.171.40.53 (Rigaku OD, 2019)'
_computing_molecular_graphics 'Olex2 (Dolomanov et al., 2009)'
_computing_publication_material 'Olex2 (Dolomanov et al., 2009)'
_computing_structure_refinement 'ShelXL (Sheldrick, 2015)'
_computing_structure_solution 'ShelXS (Sheldrick, 2008)'
_diffrn_ambient_temperature 293(2)
_diffrn_detector 'CCD plate'
_diffrn_detector_area_resol_mean 16.2312
_diffrn_detector_type Eos
_diffrn_measured_fraction_theta_full 0.999
_diffrn_measured_fraction_theta_max 0.992
_diffrn_measurement_details
;
List of Runs (angles in degrees, time in seconds):

  # Type    Start    End  Width  t~exp~   \w     \q     \k     \f   Frames
#--------------------------------------------------------------------------
  1  \w    -55.00   1.40   0.60    5.00    --  -33.50  37.00-180.00   94
  2  \w     21.00  71.40   0.60    5.00    --   36.47  57.00-180.00   84
  3  \w     48.00  77.40   0.60    5.00    --   36.47  19.00 120.00   49
  4  \w    -32.00  -5.00   0.60    5.00    --   36.47 -77.00  90.00   45
  5  \w     31.00 103.00   0.60    5.00    --   36.47  37.00-120.00  120
  6  \w     17.00  44.00   0.60    5.00    --   36.47  19.00 120.00   45
  7  \w     12.00  62.40   0.60    5.00    --   36.47  77.00  60.00   84
  8  \w     40.00  66.40   0.60    5.00    --   36.47  57.00  30.00   44
  9  \w      0.00  30.00   0.60    5.00    --   36.47 -99.00  90.00   50
 10  \w     27.00  63.00   0.60    5.00    --   36.47 -77.00  90.00   60
 11  \w     81.00 107.40   0.60    5.00    --   36.47 178.00 150.00   44
 12  \w     34.00 104.20   0.60    5.00    --   36.47  77.00  90.00  117
 13  \w     -7.00  18.20   0.60    5.00    --   36.47 106.00-159.68   42
 14  \w      9.00  54.00   0.60    5.00    --   36.47  77.00   0.00   75
 15  \w     35.00  61.40   0.60    5.00    --   36.47 -99.00  90.00   44
 16  \w    -34.00  33.20   0.60    5.00    --   36.47 -37.00 -30.00  112
 17  \w     79.00 105.40   0.60    8.50    --  108.00  77.00 -30.00   44
 18  \w     88.00 114.40   0.60    8.50    --  108.00  61.00 -30.00   44
 19  \w     82.00 111.40   0.60    8.50    --  108.00  30.00  60.00   49
 20  \w    115.00 175.00   0.60    8.50    --  108.00  77.00 -60.00  100
 21  \w     37.00 110.20   0.60    8.50    --  108.00-111.00-120.00  122
 22  \w     39.00 120.00   0.60    8.50    --  108.00 -45.00 -90.00  135
 23  \w     79.00 105.40   0.60    8.50    --  108.00  77.00 -60.00   44
 24  \w     38.00 108.20   0.60    8.50    --  108.00 -94.00 -90.00  117
 25  \w     88.00 114.40   0.60    8.50    --  108.00  61.00  30.00   44
 26  \w     82.00 115.60   0.60    8.50    --  108.00  30.00  90.00   56
 27  \w    121.00 160.60   0.60    8.50    --  108.00  45.00 120.00   66
 28  \w    112.00 174.40   0.60    8.50    --  108.00  77.00  60.00  104
 29  \w     79.00 104.20   0.60    8.50    --  108.00  77.00  60.00   42
 30  \w     88.00 114.40   0.60    8.50    --  108.00  45.00 120.00   44
 31  \w    124.00 154.60   0.60    8.50    --  108.00  77.00  30.00   51
 32  \w     89.00 115.40   0.60    8.50    --  108.00  61.00  90.00   44
 33  \w     81.00 107.40   0.60    8.50    --  108.00  77.00  90.00   44
 34  \w     84.00 114.00   0.60    8.50    --  108.00  30.00  30.00   50
 35  \w    111.00 176.40   0.60    8.50    --  108.00  77.00   0.00  109
 36  \w     83.00 109.40   0.60    8.50    --  108.00  30.00   0.00   44
 37  \w     87.00 113.40   0.60    8.50    --  108.00  30.00 -30.00   44
 38  \w     88.00 114.40   0.60    8.50    --  108.00  61.00  60.00   44
 39  \w     88.00 151.60   0.60    8.50    --  108.00  61.00   0.00  106
 40  \w     79.00 104.20   0.60    8.50    --  108.00  77.00   0.00   42
 41  \w     88.00 113.20   0.60    8.50    --  108.00  45.00  30.00   42
 42  \w     83.00 108.20   0.60    8.50    --  108.00  30.00 120.00   42
 43  \w     79.00 112.60   0.60    8.50    --  108.00  77.00  30.00   56
 44  \w     80.00 106.40   0.60    8.50    --  108.00  77.00 -90.00   44
 45  \w     67.00  96.40   0.60    8.50    --  108.00  15.00   0.00   49
 46  \w    133.00 166.00   0.60    8.50    --  108.00  15.00   0.00   55
 47  \w     66.80 109.40   0.60    8.50    --  108.00 -94.00  90.00   71
;
_diffrn_measurement_device 'four-circle diffractometer'
_diffrn_measurement_device_type 'Xcalibur, Eos, Gemini'
_diffrn_measurement_method '\w scans'
_diffrn_orient_matrix_type 'CrysAlisPro convention (1999,Acta A55,543-557)'
_diffrn_orient_matrix_UB_11 0.0012906000
_diffrn_orient_matrix_UB_12 0.0350130000
_diffrn_orient_matrix_UB_13 0.1009321000
_diffrn_orient_matrix_UB_21 0.0629383000
_diffrn_orient_matrix_UB_22 0.0223341000
_diffrn_orient_matrix_UB_23 0.0177687000
_diffrn_orient_matrix_UB_31 -0.0070592000
_diffrn_orient_matrix_UB_32 0.2057252000
_diffrn_orient_matrix_UB_33 -0.0191227000
_diffrn_radiation_monochromator graphite
_diffrn_radiation_probe x-ray
_diffrn_radiation_type CuK\a
_diffrn_radiation_wavelength 1.54184
_diffrn_reflns_av_R_equivalents 0.0424
_diffrn_reflns_av_unetI/netI 0.0330
_diffrn_reflns_Laue_measured_fraction_full 0.999
_diffrn_reflns_Laue_measured_fraction_max 0.992
_diffrn_reflns_limit_h_max 30
_diffrn_reflns_limit_h_min -30
_diffrn_reflns_limit_k_max 8
_diffrn_reflns_limit_k_min -7
_diffrn_reflns_limit_l_max 16
_diffrn_reflns_limit_l_min -18
_diffrn_reflns_number 10691
_diffrn_reflns_point_group_measured_fraction_full 0.999
_diffrn_reflns_point_group_measured_fraction_max 0.992
_diffrn_reflns_theta_full 67.684
_diffrn_reflns_theta_max 70.969
_diffrn_reflns_theta_min 3.635
_diffrn_source 'fine-focus sealed X-ray tube'
_diffrn_source_type 'Enhance (Cu) X-ray Source'
_exptl_absorpt_coefficient_mu 18.920
_exptl_absorpt_correction_T_max 1.00000
_exptl_absorpt_correction_T_min 0.53378
_exptl_absorpt_correction_type multi-scan
_exptl_absorpt_process_details
;
CrysAlisPro 1.171.40.53 (Rigaku Oxford Diffraction, 2019)
Empirical absorption correction using spherical harmonics,
 implemented in SCALE3 ABSPACK scaling algorithm.
;
_exptl_crystal_colour yellow
_exptl_crystal_colour_primary yellow
_exptl_crystal_density_diffrn 1.911
_exptl_crystal_description block
_exptl_crystal_F_000 1488
_exptl_crystal_size_max 0.17
_exptl_crystal_size_mid 0.1
_exptl_crystal_size_min 0.08
_refine_diff_density_max 0.568
_refine_diff_density_min -1.696
_refine_diff_density_rms 0.225
_refine_ls_extinction_method none
_refine_ls_goodness_of_fit_ref 1.102
_refine_ls_hydrogen_treatment constr
_refine_ls_matrix_type full
_refine_ls_number_parameters 191
_refine_ls_number_reflns 2577
_refine_ls_number_restraints 54
_refine_ls_restrained_S_all 1.138
_refine_ls_R_factor_all 0.0494
_refine_ls_R_factor_gt 0.0455
_refine_ls_shift/su_max 0.002
_refine_ls_shift/su_mean 0.000
_refine_ls_structure_factor_coef Fsqd
_refine_ls_weighting_details 'w=1/[\s^2^(Fo^2^)+(0.0714P)^2^+4.4191P] where P=(Fo^2^+2Fc^2^)/3'
_refine_ls_weighting_scheme calc
_refine_ls_wR_factor_gt 0.1178
_refine_ls_wR_factor_ref 0.1224
_reflns_Friedel_coverage 0.000
_reflns_number_gt 2282
_reflns_number_total 2577
_reflns_threshold_expression 'I > 2\s(I)'
_cod_data_source_file d4ce00714j2.cif
_cod_data_source_block 202209167
_cod_depositor_comments 'Adding full bibliography for 7249304--7249307.cif.'
_cod_original_cell_volume 2697.85(7)
_cod_database_code 7249304
_shelx_shelxl_version_number 2014/7
_chemical_oxdiff_formula C30H3O3N2F6
_chemical_oxdiff_usercomment r
_shelx_space_group_comment
;
The symmetry employed for this shelxl refinement is uniquely defined
by the following loop, which should always be used as a source of
symmetry information in preference to the above space-group names.
They are only intended as comments.
;
_shelx_estimated_absorpt_t_max 0.313
_shelx_estimated_absorpt_t_min 0.141
_reflns_odcompleteness_completeness 99.92
_reflns_odcompleteness_iscentric 1
_reflns_odcompleteness_theta 66.97
_olex2_refinement_description
;
1. Fixed Uiso
 At 1.2 times of:
  All C(H) groups
2. Restrained distances
 F1-F2 \\sim F1-F3 \\sim F2-F3 \\sim F1A-F2A \\sim F1A-F3A \\sim F2A-F3A
 with sigma of 0.04
 C14-F1 \\sim C14-F2 \\sim C14-F3 \\sim C14-F1A \\sim C14-F2A \\sim C14-F3A
 with sigma of 0.02
3. Uiso/Uaniso restraints and constraints
Uanis(F3) \\sim Ueq, Uanis(F3A) \\sim Ueq, Uanis(F1A) \\sim Ueq, Uanis(F1)
\\sim Ueq: with sigma of 0.01 and sigma for terminal atoms of 0.02
Uanis(F1) = Uanis(F1A)
Uanis(F2) = Uanis(F2A)
Uanis(F3) = Uanis(F3A)
4. Others
 Sof(F1A)=Sof(F2A)=Sof(F3A)=1-FVAR(1)
 Sof(F1)=Sof(F2)=Sof(F3)=FVAR(1)
5.a Aromatic/amide H refined with riding coordinates:
 C1(H1), C2(H2), C3(H3), C4(H4), C9(H9), C10(H10), C12(H12), C13(H13)
;
_olex2_submission_special_instructions 'No special instructions were received'
_oxdiff_exptl_absorpt_empirical_details
;
Empirical correction (ABSPACK) includes:
- Absorption correction using spherical harmonics
- Frame scaling
;
_oxdiff_exptl_absorpt_empirical_full_max 1.660
_oxdiff_exptl_absorpt_empirical_full_min 0.669

loop_
_space_group_symop_operation_xyz
'x, y, z'
'-x, y, -z+1/2'
'x+1/2, y+1/2, z'
'-x+1/2, y+1/2, -z+1/2'
'-x, -y, -z'
'x, -y, z-1/2'
'-x+1/2, -y+1/2, -z'
'x+1/2, -y+1/2, z-1/2'

loop_
_atom_site_label
_atom_site_type_symbol
_atom_site_fract_x
_atom_site_fract_y
_atom_site_fract_z
_atom_site_U_iso_or_equiv
_atom_site_adp_type
_atom_site_occupancy
_atom_site_site_symmetry_order
_atom_site_calc_flag
_atom_site_refinement_flags_posn
_atom_site_refinement_flags_adp
_atom_site_refinement_flags_occupancy
_atom_site_disorder_assembly
_atom_site_disorder_group
I1 I 0.91785(2) 0.73793(4) 0.69366(2) 0.04855(17) Uani 1 1 d . . . . .
F1 F 0.5091(2) 0.6317(12) 0.6381(6) 0.100(3) Uani 0.752(14) 1 d D U P A 1
F1A F 0.5016(8) 0.744(4) 0.6683(13) 0.100(3) Uani 0.248(14) 1 d D U P A 2
F2 F 0.5201(5) 0.7495(16) 0.5177(5) 0.095(3) Uani 0.752(14) 1 d D . P A 1
F2A F 0.5151(17) 0.694(5) 0.5313(16) 0.095(3) Uani 0.248(14) 1 d D . P A 2
F3 F 0.4999(3) 0.9208(12) 0.6166(8) 0.106(3) Uani 0.752(14) 1 d D U P A 1
F3A F 0.5104(12) 0.950(2) 0.587(2) 0.106(3) Uani 0.248(14) 1 d D U P A 2
N1 N 0.79131(12) 0.8591(4) 0.83186(19) 0.0280(6) Uani 1 1 d . . . . .
N2 N 0.79708(14) 0.7946(5) 0.6899(2) 0.0317(7) Uani 1 1 d . . . . .
C1 C 0.77506(17) 0.9218(6) 0.9088(2) 0.0366(9) Uani 1 1 d . . . . .
H1 H 0.7385 0.9513 0.9069 0.044 Uiso 1 1 calc R . . . .
C2 C 0.8128(2) 0.9393(7) 0.9860(3) 0.0461(11) Uani 1 1 d . . . . .
H2 H 0.8021 0.9811 1.0377 0.055 Uiso 1 1 calc R . . . .
C3 C 0.8691(2) 0.8951(7) 0.9901(3) 0.0498(12) Uani 1 1 d . . . . .
H3 H 0.8942 0.9012 1.0451 0.060 Uiso 1 1 calc R . . . .
C4 C 0.88585(17) 0.8448(6) 0.9148(3) 0.0406(10) Uani 1 1 d . . . . .
H4 H 0.9228 0.8202 0.9171 0.049 Uiso 1 1 calc R . . . .
C5 C 0.84705(15) 0.8292(6) 0.8320(2) 0.0299(8) Uani 1 1 d . . . . .
C6 C 0.84811(16) 0.7916(6) 0.7436(3) 0.0307(8) Uani 1 1 d . . . . .
C7 C 0.76285(15) 0.8338(6) 0.7443(2) 0.0283(7) Uani 1 1 d . . . . .
C8 C 0.70307(15) 0.8325(6) 0.7135(2) 0.0281(7) Uani 1 1 d . . . . .
C9 C 0.68041(17) 0.8781(6) 0.6236(2) 0.0379(9) Uani 1 1 d . . . . .
H9 H 0.7034 0.9195 0.5865 0.045 Uiso 1 1 calc R . . . .
C10 C 0.62503(17) 0.8631(7) 0.5890(3) 0.0408(10) Uani 1 1 d . . . . .
H10 H 0.6106 0.8939 0.5290 0.049 Uiso 1 1 calc R . . . .
C11 C 0.59041(17) 0.8013(6) 0.6442(3) 0.0380(9) Uani 1 1 d . . . . .
C12 C 0.6117(2) 0.7574(6) 0.7337(3) 0.0391(10) Uani 1 1 d . . . . .
H12 H 0.5886 0.7184 0.7709 0.047 Uiso 1 1 calc R . . . .
C13 C 0.6680(2) 0.7718(6) 0.7676(3) 0.0360(10) Uani 1 1 d . . . . .
H13 H 0.6823 0.7404 0.8275 0.043 Uiso 1 1 calc R . . . .
C14 C 0.5304(2) 0.7795(8) 0.6067(4) 0.0572(14) Uani 1 1 d D . . . .

loop_
_atom_site_aniso_label
_atom_site_aniso_U_11
_atom_site_aniso_U_22
_atom_site_aniso_U_33
_atom_site_aniso_U_23
_atom_site_aniso_U_13
_atom_site_aniso_U_12
I1 0.0277(2) 0.0710(3) 0.0502(2) 0.00846(12) 0.01567(15) 0.00700(11)
F1 0.043(2) 0.114(6) 0.131(5) 0.025(4) -0.010(3) -0.033(4)
F1A 0.043(2) 0.114(6) 0.131(5) 0.025(4) -0.010(3) -0.033(4)
F2 0.035(3) 0.163(10) 0.075(4) -0.029(4) -0.015(3) -0.020(4)
F2A 0.035(3) 0.163(10) 0.075(4) -0.029(4) -0.015(3) -0.020(4)
F3 0.037(4) 0.125(4) 0.147(8) -0.044(4) -0.001(3) 0.035(3)
F3A 0.037(4) 0.125(4) 0.147(8) -0.044(4) -0.001(3) 0.035(3)
N1 0.0244(14) 0.0359(18) 0.0221(13) 0.0030(12) 0.0011(11) -0.0028(12)
N2 0.0242(16) 0.0445(19) 0.0254(15) -0.0013(13) 0.0032(12) -0.0002(14)
C1 0.037(2) 0.048(2) 0.0257(17) 0.0006(16) 0.0074(15) -0.0022(17)
C2 0.053(3) 0.061(3) 0.0225(17) 0.0003(17) 0.0042(17) -0.005(2)
C3 0.050(3) 0.064(3) 0.0270(19) 0.0054(19) -0.0122(17) -0.007(2)
C4 0.030(2) 0.050(3) 0.036(2) 0.0091(18) -0.0081(16) -0.0053(18)
C5 0.0248(17) 0.034(2) 0.0278(17) 0.0058(14) -0.0007(13) -0.0046(15)
C6 0.0180(17) 0.042(2) 0.0324(18) 0.0032(16) 0.0057(14) 0.0015(15)
C7 0.0239(17) 0.039(2) 0.0210(15) 0.0031(14) 0.0016(13) -0.0013(15)
C8 0.0233(17) 0.034(2) 0.0254(16) -0.0017(14) 0.0003(13) 0.0012(15)
C9 0.0311(19) 0.058(3) 0.0236(17) 0.0017(16) 0.0030(15) -0.0027(18)
C10 0.033(2) 0.053(3) 0.0312(18) -0.0002(17) -0.0040(15) -0.0004(18)
C11 0.0218(19) 0.041(2) 0.049(2) -0.0088(19) 0.0000(16) 0.0038(17)
C12 0.026(2) 0.051(3) 0.041(2) 0.0018(16) 0.0100(18) -0.0010(16)
C13 0.031(2) 0.045(3) 0.031(2) 0.0049(15) 0.0035(17) 0.0007(16)
C14 0.028(3) 0.076(4) 0.062(3) -0.004(3) -0.004(2) 0.001(2)

loop_
_atom_type_symbol
_atom_type_description
_atom_type_scat_dispersion_real
_atom_type_scat_dispersion_imag
_atom_type_scat_source
C C 0.0181 0.0091 'International Tables Vol C Tables 4.2.6.8 and 6.1.1.4'
H H 0.0000 0.0000 'International Tables Vol C Tables 4.2.6.8 and 6.1.1.4'
F F 0.0727 0.0534 'International Tables Vol C Tables 4.2.6.8 and 6.1.1.4'
I I -0.3257 6.8362 'International Tables Vol C Tables 4.2.6.8 and 6.1.1.4'
N N 0.0311 0.0180 'International Tables Vol C Tables 4.2.6.8 and 6.1.1.4'

loop_
_geom_angle_atom_site_label_1
_geom_angle_atom_site_label_2
_geom_angle_atom_site_label_3
_geom_angle
_geom_angle_site_symmetry_1
_geom_angle_site_symmetry_3
_geom_angle_publ_flag
C1 N1 C5 120.8(3) . . ?
C7 N1 C1 132.0(3) . . ?
C7 N1 C5 106.8(3) . . ?
C7 N2 C6 105.8(3) . . ?
N1 C1 H1 120.4 . . ?
C2 C1 N1 119.2(4) . . ?
C2 C1 H1 120.4 . . ?
C1 C2 H2 119.4 . . ?
C1 C2 C3 121.2(4) . . ?
C3 C2 H2 119.4 . . ?
C2 C3 H3 120.0 . . ?
C4 C3 C2 120.1(4) . . ?
C4 C3 H3 120.0 . . ?
C3 C4 H4 120.1 . . ?
C3 C4 C5 119.8(4) . . ?
C5 C4 H4 120.1 . . ?
N1 C5 C4 118.6(4) . . ?
C6 C5 N1 104.6(3) . . ?
C6 C5 C4 136.9(4) . . ?
N2 C6 I1 122.3(3) . . ?
N2 C6 C5 112.0(3) . . ?
C5 C6 I1 125.7(3) . . ?
N1 C7 C8 126.2(3) . . ?
N2 C7 N1 110.9(3) . . ?
N2 C7 C8 122.7(3) . . ?
C9 C8 C7 118.9(3) . . ?
C13 C8 C7 122.6(3) . . ?
C13 C8 C9 118.3(4) . . ?
C8 C9 H9 119.4 . . ?
C10 C9 C8 121.3(4) . . ?
C10 C9 H9 119.4 . . ?
C9 C10 H10 120.2 . . ?
C9 C10 C11 119.6(4) . . ?
C11 C10 H10 120.2 . . ?
C10 C11 C14 120.1(4) . . ?
C12 C11 C10 120.2(4) . . ?
C12 C11 C14 119.7(5) . . ?
C11 C12 H12 120.2 . . ?
C11 C12 C13 119.5(4) . . ?
C13 C12 H12 120.2 . . ?
C8 C13 C12 121.1(4) . . ?
C8 C13 H13 119.5 . . ?
C12 C13 H13 119.5 . . ?
F1 C14 C11 113.1(5) . . ?
F1A C14 F3A 96.1(13) . . ?
F1A C14 C11 113.8(10) . . ?
F2 C14 F1 102.5(6) . . ?
F2 C14 C11 111.5(7) . . ?
F2A C14 F1A 115.2(17) . . ?
F2A C14 F3A 103.3(19) . . ?
F2A C14 C11 118(2) . . ?
F3 C14 F1 108.6(7) . . ?
F3 C14 F2 104.6(7) . . ?
F3 C14 C11 115.3(6) . . ?
F3A C14 C11 106.1(14) . . ?

loop_
_geom_bond_atom_site_label_1
_geom_bond_atom_site_label_2
_geom_bond_distance
_geom_bond_site_symmetry_2
_geom_bond_publ_flag
I1 C6 2.069(4) . ?
F1 C14 1.337(8) . ?
F1A C14 1.315(14) . ?
F2 C14 1.334(9) . ?
F2A C14 1.285(14) . ?
F3 C14 1.312(8) . ?
F3A C14 1.356(14) . ?
N1 C1 1.387(5) . ?
N1 C5 1.403(5) . ?
N1 C7 1.376(4) . ?
N2 C6 1.356(5) . ?
N2 C7 1.333(5) . ?
C1 H1 0.9300 . ?
C1 C2 1.342(6) . ?
C2 H2 0.9300 . ?
C2 C3 1.425(7) . ?
C3 H3 0.9300 . ?
C3 C4 1.344(7) . ?
C4 H4 0.9300 . ?
C4 C5 1.416(5) . ?
C5 C6 1.369(6) . ?
C7 C8 1.462(5) . ?
C8 C9 1.399(5) . ?
C8 C13 1.388(6) . ?
C9 H9 0.9300 . ?
C9 C10 1.372(6) . ?
C10 H10 0.9300 . ?
C10 C11 1.394(7) . ?
C11 C12 1.383(7) . ?
C11 C14 1.490(6) . ?
C12 H12 0.9300 . ?
C12 C13 1.390(7) . ?
C13 H13 0.9300 . ?

loop_
_geom_torsion_atom_site_label_1
_geom_torsion_atom_site_label_2
_geom_torsion_atom_site_label_3
_geom_torsion_atom_site_label_4
_geom_torsion
_geom_torsion_site_symmetry_1
_geom_torsion_site_symmetry_2
_geom_torsion_site_symmetry_3
_geom_torsion_site_symmetry_4
_geom_torsion_publ_flag
N1 C1 C2 C3 0.1(7) . . . . ?
N1 C5 C6 I1 178.8(3) . . . . ?
N1 C5 C6 N2 -0.6(5) . . . . ?
N1 C7 C8 C9 154.6(4) . . . . ?
N1 C7 C8 C13 -31.4(7) . . . . ?
N2 C7 C8 C9 -31.3(6) . . . . ?
N2 C7 C8 C13 142.8(4) . . . . ?
C1 N1 C5 C4 7.0(6) . . . . ?
C1 N1 C5 C6 -172.5(4) . . . . ?
C1 N1 C7 N2 171.3(4) . . . . ?
C1 N1 C7 C8 -13.9(7) . . . . ?
C1 C2 C3 C4 3.9(8) . . . . ?
C2 C3 C4 C5 -2.3(7) . . . . ?
C3 C4 C5 N1 -2.9(7) . . . . ?
C3 C4 C5 C6 176.4(5) . . . . ?
C4 C5 C6 I1 -0.5(8) . . . . ?
C4 C5 C6 N2 -179.9(5) . . . . ?
C5 N1 C1 C2 -5.5(6) . . . . ?
C5 N1 C7 N2 -1.4(5) . . . . ?
C5 N1 C7 C8 173.3(4) . . . . ?
C6 N2 C7 N1 1.0(5) . . . . ?
C6 N2 C7 C8 -173.9(4) . . . . ?
C7 N1 C1 C2 -177.4(4) . . . . ?
C7 N1 C5 C4 -179.3(4) . . . . ?
C7 N1 C5 C6 1.2(4) . . . . ?
C7 N2 C6 I1 -179.7(3) . . . . ?
C7 N2 C6 C5 -0.2(5) . . . . ?
C7 C8 C9 C10 174.0(4) . . . . ?
C7 C8 C13 C12 -174.3(4) . . . . ?
C8 C9 C10 C11 0.1(7) . . . . ?
C9 C8 C13 C12 -0.3(6) . . . . ?
C9 C10 C11 C12 0.7(7) . . . . ?
C9 C10 C11 C14 -178.3(5) . . . . ?
C10 C11 C12 C13 -1.3(7) . . . . ?
C10 C11 C14 F1 141.2(7) . . . . ?
C10 C11 C14 F1A -171.5(14) . . . . ?
C10 C11 C14 F2 26.2(9) . . . . ?
C10 C11 C14 F2A 48(2) . . . . ?
C10 C11 C14 F3 -92.9(8) . . . . ?
C10 C11 C14 F3A -67.1(16) . . . . ?
C11 C12 C13 C8 1.0(7) . . . . ?
C12 C11 C14 F1 -37.8(8) . . . . ?
C12 C11 C14 F1A 9.5(14) . . . . ?
C12 C11 C14 F2 -152.8(7) . . . . ?
C12 C11 C14 F2A -131(2) . . . . ?
C12 C11 C14 F3 88.0(8) . . . . ?
C12 C11 C14 F3A 113.9(15) . . . . ?
C13 C8 C9 C10 -0.3(7) . . . . ?
C14 C11 C12 C13 177.8(4) . . . . ?
